data_7005230
loop_
_publ_author_name
'Ronson, Tanya K.'
'Adams, Harry'
'Harding, Lindsay P.'
'Pope, Simon J. A.'
'Sykes, Daniel'
'Faulkner, Stephen'
'Ward, Michael D.'

_publ_section_title
;
 Polynuclear lanthanide complexes of a series of bridging ligands
 containing two tridentate N,N',O-donor units: structures and
 luminescence properties.
;
_journal_issue 10
_journal_name_full 'Dalton transactions (Cambridge, England : 2003)'
_journal_page_first 1006
_journal_page_last 1022
_journal_paper_doi 10.1039/b618258e
_journal_year 2007
_chemical_formula_sum 'C36 H47 Cl3 La N9 O17'
_chemical_formula_weight 1123.09
_chemical_name_systematic
;
?
;
_space_group_IT_number 2
_symmetry_cell_setting triclinic
_symmetry_space_group_name_Hall '-P 1'
_symmetry_space_group_name_H-M 'P -1'
_atom_sites_solution_hydrogens geom
_atom_sites_solution_primary direct
_atom_sites_solution_secondary difmap
_audit_creation_method SHELXL-97
_cell_angle_alpha 87.044(15)
_cell_angle_beta 74.85(2)
_cell_angle_gamma 83.25(2)
_cell_formula_units_Z 2
_cell_length_a 12.822(5)
_cell_length_b 13.698(5)
_cell_length_c 13.940(6)
_cell_measurement_reflns_used 1336
_cell_measurement_temperature 120(2)
_cell_measurement_theta_max 27.48
_cell_measurement_theta_min 2.91
_cell_volume 2346.3(16)
_computing_cell_refinement 'DENZO (Otwinowski & Minor, 1997) & COLLECT'
_computing_data_collection 'COLLECT (Hooft, R.W.W., 1998)'
_computing_data_reduction 'DENZO (Otwinowski & Minor, 1997) & COLLECT'
_computing_molecular_graphics 'Bruker SHELXTL'
_computing_publication_material 'Bruker SHELXTL'
_computing_structure_refinement 'SHELXL-97 (Sheldrick, 1997)'
_computing_structure_solution 'SHELXS-97 (Sheldrick, 1990)'
_diffrn_ambient_temperature 120(2)
_diffrn_detector_area_resol_mean 9.091
_diffrn_measured_fraction_theta_full 0.961
_diffrn_measured_fraction_theta_max 0.961
_diffrn_measurement_device_type 'Bruker-Nonius 95mm CCD camera on \k-goniostat'
_diffrn_measurement_method '\f & \w scans'
_diffrn_radiation_monochromator '10cm confocal mirrors'
_diffrn_radiation_source 'Bruker-Nonius FR591 rotating anode'
_diffrn_radiation_type MoK\a
_diffrn_radiation_wavelength 0.71073
_diffrn_reflns_av_R_equivalents 0.1306
_diffrn_reflns_av_sigmaI/netI 0.1460
_diffrn_reflns_limit_h_max 14
_diffrn_reflns_limit_h_min -13
_diffrn_reflns_limit_k_max 15
_diffrn_reflns_limit_k_min -14
_diffrn_reflns_limit_l_max 14
_diffrn_reflns_limit_l_min -15
_diffrn_reflns_number 21600
_diffrn_reflns_theta_full 23.00
_diffrn_reflns_theta_max 23.00
_diffrn_reflns_theta_min 3.00
_exptl_absorpt_coefficient_mu 1.160
_exptl_absorpt_correction_T_max 0.9885
_exptl_absorpt_correction_T_min 0.8362
_exptl_absorpt_correction_type multi-scan
_exptl_absorpt_process_details SADABS
_exptl_crystal_colour Colourless
_exptl_crystal_density_diffrn 1.590
_exptl_crystal_density_method 'not measured'
_exptl_crystal_description Plate
_exptl_crystal_F_000 1140
_exptl_crystal_size_max 0.16
_exptl_crystal_size_mid 0.11
_exptl_crystal_size_min 0.01
_refine_diff_density_max 2.462
_refine_diff_density_min -1.247
_refine_diff_density_rms 0.237
_refine_ls_extinction_method none
_refine_ls_goodness_of_fit_ref 1.376
_refine_ls_hydrogen_treatment constr
_refine_ls_matrix_type full
_refine_ls_number_parameters 579
_refine_ls_number_reflns 6271
_refine_ls_number_restraints 2
_refine_ls_restrained_S_all 1.376
_refine_ls_R_factor_all 0.2090
_refine_ls_R_factor_gt 0.1560
_refine_ls_shift/su_max 0.001
_refine_ls_shift/su_mean 0.000
_refine_ls_structure_factor_coef Fsqd
_refine_ls_weighting_details 'calc w=1/[\s^2^(Fo^2^)+(0.2000P)^2^+0.0000P] where P=(Fo^2^+2Fc^2^)/3'
_refine_ls_weighting_scheme calc
_refine_ls_wR_factor_gt 0.3606
_refine_ls_wR_factor_ref 0.3951
_reflns_number_gt 4242
_reflns_number_total 6271
_reflns_threshold_expression >2sigma(I)
_cod_data_source_file b618258e.txt
_cod_data_source_block src0399
_cod_depositor_comments
;
The following automatic conversions were performed:
'_symmetry_cell_setting' value 'Triclinic' changed to 'triclinic'
according to '/home/saulius/struct/CIF-dictionaries/cif_core.dic'
dictionary named 'cif_core.dic' version 2.4.1 from 2010-06-29.

Automatic conversion script
Id: cif_fix_enum 1527 2010-12-29 10:47:43Z saulius 
;
_cod_original_cell_volume 2346.3(15)
_cod_original_sg_symbol_H-M P-1
_cod_database_code 7005230

loop_
_symmetry_equiv_pos_as_xyz
'x, y, z'
'-x, -y, -z'

loop_
_atom_site_label
_atom_site_type_symbol
_atom_site_fract_x
_atom_site_fract_y
_atom_site_fract_z
_atom_site_U_iso_or_equiv
_atom_site_adp_type
_atom_site_occupancy
_atom_site_symmetry_multiplicity
_atom_site_calc_flag
_atom_site_refinement_flags
_atom_site_disorder_assembly
_atom_site_disorder_group
La1 La 0.19650(9) 0.76915(9) 0.72048(9) 0.0536(6) Uani 1 1 d . . .
Cl1 Cl -0.0974(4) 0.7074(4) 0.8483(4) 0.0600(15) Uani 1 1 d . . .
Cl2 Cl 0.1352(4) 0.1720(4) 0.6643(5) 0.0677(16) Uani 1 1 d . . .
Cl3 Cl 0.4618(5) 0.0292(5) 0.2237(5) 0.0851(19) Uani 1 1 d D . .
O1 O 0.1474(10) 0.8794(10) 0.8611(11) 0.057(4) Uani 1 1 d . . .
O2 O 0.3679(11) 0.7517(10) 0.7717(10) 0.059(4) Uani 1 1 d . . .
O3 O 0.0057(11) 0.7139(10) 0.7761(10) 0.068(4) Uani 1 1 d . . .
O4 O -0.0807(11) 0.6919(11) 0.9449(12) 0.071(4) Uani 1 1 d . . .
O5 O -0.1636(15) 0.7965(14) 0.8419(13) 0.093(5) Uani 1 1 d . . .
O6 O -0.1384(14) 0.6260(12) 0.8208(12) 0.085(5) Uani 1 1 d . . .
O7 O 0.2087(14) 0.1294(14) 0.7168(13) 0.102(6) Uani 1 1 d . . .
O8 O 0.1851(12) 0.2326(13) 0.5855(11) 0.081(5) Uani 1 1 d . . .
O9 O 0.0965(18) 0.0979(14) 0.6178(17) 0.112(7) Uani 1 1 d . . .
O10 O 0.0497(11) 0.2288(11) 0.7302(12) 0.078(5) Uani 1 1 d . . .
O11 O 0.553(4) 0.002(4) 0.265(5) 0.103(9) Uiso 0.44(6) 1 d PDU A 1
O11' O 0.511(4) 0.033(3) 0.304(3) 0.102(9) Uiso 0.56(6) 1 d PDU A 2
O12 O 0.527(2) 0.0550(18) 0.1294(18) 0.145(9) Uani 1 1 d . A .
O13 O 0.4193(15) -0.0597(12) 0.2229(14) 0.093(6) Uani 1 1 d . A .
O14 O 0.374(2) 0.1090(16) 0.252(2) 0.156(10) Uani 1 1 d . A .
O20 O 0.0583(14) 0.9020(12) 0.6654(13) 0.092(5) Uani 1 1 d . . .
H2A H -0.0054 0.9024 0.6579 0.110 Uiso 1 1 d R . .
H2B H 0.0531 0.9631 0.6507 0.110 Uiso 1 1 d R . .
O21 O 0.2890(12) 0.9237(10) 0.6579(11) 0.072(4) Uani 1 1 d . . .
H2D H 0.2415 0.9671 0.6899 0.087 Uiso 1 1 d R . .
H2C H 0.3378 0.9451 0.6797 0.087 Uiso 1 1 d R . .
N1 N 0.2283(11) 0.4917(13) 0.6863(12) 0.057(5) Uani 1 1 d . . .
N2 N 0.2187(13) 0.5690(11) 0.7413(13) 0.055(4) Uani 1 1 d . . .
N3 N 0.1690(13) 0.6949(14) 0.9029(11) 0.059(5) Uani 1 1 d . . .
N4 N 0.2085(12) 0.9183(14) 0.9859(14) 0.066(6) Uani 1 1 d . . .
N5 N 0.1168(14) 0.7356(12) 0.4846(12) 0.056(4) Uani 1 1 d . . .
N6 N 0.1918(14) 0.7340(13) 0.5348(14) 0.065(5) Uani 1 1 d . . .
N7 N 0.3822(11) 0.7359(12) 0.5805(12) 0.046(4) Uani 1 1 d . . .
N8 N 0.5368(13) 0.6823(15) 0.7595(16) 0.070(5) Uani 1 1 d . . .
C1 C 0.5659(19) 0.4694(16) 0.5569(18) 0.066(6) Uani 1 1 d . . .
H1 H 0.6135 0.4486 0.5978 0.079 Uiso 1 1 calc R . .
C2 C 0.4601(14) 0.4686(13) 0.5956(13) 0.046(5) Uani 1 1 d . . .
H2 H 0.4334 0.4457 0.6620 0.055 Uiso 1 1 calc R . .
C3 C 0.3895(13) 0.5009(13) 0.5398(15) 0.045(5) Uani 1 1 d . . .
C4 C 0.2673(16) 0.5000(16) 0.5822(19) 0.070(7) Uani 1 1 d . . .
H4A H 0.2309 0.5614 0.5598 0.084 Uiso 1 1 calc R . .
H4B H 0.2445 0.4446 0.5526 0.084 Uiso 1 1 calc R . .
C5 C 0.2044(18) 0.4094(16) 0.743(2) 0.073(7) Uani 1 1 d . . .
H5 H 0.2072 0.3453 0.7188 0.088 Uiso 1 1 calc R . .
C6 C 0.1763(17) 0.4348(16) 0.8385(17) 0.068(6) Uani 1 1 d . . .
H6 H 0.1557 0.3922 0.8945 0.081 Uiso 1 1 calc R . .
C7 C 0.1826(16) 0.5330(16) 0.8403(18) 0.070(7) Uani 1 1 d . . .
C8 C 0.1608(17) 0.5970(15) 0.9177(16) 0.059(6) Uani 1 1 d . . .
C9 C 0.1258(18) 0.5621(17) 1.0195(18) 0.070(7) Uani 1 1 d . . .
H9 H 0.1147 0.4948 1.0324 0.085 Uiso 1 1 calc R . .
C10 C 0.1088(15) 0.6220(17) 1.0956(17) 0.062(6) Uani 1 1 d . . .
H10 H 0.0900 0.5968 1.1619 0.075 Uiso 1 1 calc R . .
C11 C 0.1184(16) 0.7187(16) 1.0781(14) 0.058(6) Uani 1 1 d . . .
H11 H 0.1023 0.7630 1.1316 0.070 Uiso 1 1 calc R . .
C12 C 0.1529(16) 0.7527(15) 0.9789(17) 0.057(5) Uani 1 1 d . . .
C13 C 0.1733(18) 0.8555(16) 0.9370(15) 0.060(6) Uani 1 1 d . . .
C14 C 0.2155(18) 1.0202(17) 0.9425(17) 0.068(6) Uani 1 1 d . . .
H14A H 0.2618 1.0541 0.9738 0.082 Uiso 1 1 calc R . .
H14B H 0.2518 1.0158 0.8706 0.082 Uiso 1 1 calc R . .
C15 C 0.109(2) 1.0807(19) 0.9551(18) 0.078(7) Uani 1 1 d . . .
H15A H 0.0618 1.0471 0.9259 0.116 Uiso 1 1 calc R . .
H15B H 0.1202 1.1448 0.9217 0.116 Uiso 1 1 calc R . .
H15C H 0.0750 1.0902 1.0261 0.116 Uiso 1 1 calc R . .
C16 C 0.2512(19) 0.8970(19) 1.0742(19) 0.075(7) Uani 1 1 d . . .
H16A H 0.3252 0.9177 1.0602 0.090 Uiso 1 1 calc R . .
H16B H 0.2567 0.8252 1.0879 0.090 Uiso 1 1 calc R . .
C17 C 0.179(2) 0.9495(17) 1.166(2) 0.097(9) Uani 1 1 d . . .
H17A H 0.1639 1.0192 1.1495 0.145 Uiso 1 1 calc R . .
H17B H 0.2170 0.9433 1.2192 0.145 Uiso 1 1 calc R . .
H17C H 0.1110 0.9197 1.1883 0.145 Uiso 1 1 calc R . .
C18 C -0.0079(16) 0.4326(15) 0.5748(16) 0.056(5) Uani 1 1 d . . .
H18 H -0.0147 0.3863 0.6286 0.067 Uiso 1 1 calc R . .
C19 C -0.0049(16) 0.5294(17) 0.5920(15) 0.059(6) Uani 1 1 d . . .
H19 H -0.0072 0.5490 0.6569 0.071 Uiso 1 1 calc R . .
C20 C 0.0014(13) 0.5983(14) 0.5167(15) 0.044(5) Uani 1 1 d . . .
C21 C 0.0066(16) 0.7056(14) 0.5347(15) 0.057(5) Uani 1 1 d . . .
H21A H -0.0491 0.7470 0.5088 0.068 Uiso 1 1 calc R . .
H21B H -0.0094 0.7162 0.6071 0.068 Uiso 1 1 calc R . .
C22 C 0.1502(16) 0.7655(15) 0.3872(18) 0.064(6) Uani 1 1 d . . .
H22 H 0.1078 0.7764 0.3403 0.077 Uiso 1 1 calc R . .
C23 C 0.2602(17) 0.7766(19) 0.372(2) 0.079(7) Uani 1 1 d . . .
H23 H 0.3101 0.7936 0.3117 0.094 Uiso 1 1 calc R . .
C24 C 0.2793(16) 0.7578(14) 0.461(2) 0.064(6) Uani 1 1 d . . .
C25 C 0.3837(14) 0.7601(16) 0.491(2) 0.063(6) Uani 1 1 d . . .
C26 C 0.4709(16) 0.7986(15) 0.4175(17) 0.066(6) Uani 1 1 d . . .
H26 H 0.4661 0.8196 0.3526 0.080 Uiso 1 1 calc R . .
C27 C 0.5602(17) 0.8020(19) 0.4501(17) 0.073(7) Uani 1 1 d . . .
H27 H 0.6210 0.8276 0.4059 0.088 Uiso 1 1 calc R . .
C28 C 0.5698(16) 0.7693(19) 0.5473(15) 0.068(6) Uani 1 1 d . . .
H28 H 0.6358 0.7672 0.5667 0.082 Uiso 1 1 calc R . .
C29 C 0.4728(17) 0.7407(14) 0.6117(16) 0.058(6) Uani 1 1 d . . .
C30 C 0.4617(19) 0.7243(14) 0.7183(14) 0.053(6) Uani 1 1 d . . .
C31 C 0.6423(17) 0.6405(16) 0.7009(18) 0.068(6) Uani 1 1 d . . .
H31A H 0.6971 0.6863 0.6990 0.081 Uiso 1 1 calc R . .
H31B H 0.6388 0.6317 0.6318 0.081 Uiso 1 1 calc R . .
C32 C 0.678(2) 0.5373(18) 0.747(2) 0.082(7) Uani 1 1 d . . .
H32A H 0.6650 0.5426 0.8192 0.122 Uiso 1 1 calc R . .
H32B H 0.7556 0.5183 0.7177 0.122 Uiso 1 1 calc R . .
H32C H 0.6358 0.4873 0.7328 0.122 Uiso 1 1 calc R . .
C33 C 0.514(2) 0.6832(16) 0.8715(17) 0.070(6) Uani 1 1 d . . .
H33A H 0.5836 0.6801 0.8895 0.084 Uiso 1 1 calc R . .
H33B H 0.4715 0.7467 0.8947 0.084 Uiso 1 1 calc R . .
C34 C 0.456(2) 0.606(2) 0.923(2) 0.100(10) Uani 1 1 d . . .
H34A H 0.3867 0.6075 0.9053 0.150 Uiso 1 1 calc R . .
H34B H 0.4414 0.6155 0.9951 0.150 Uiso 1 1 calc R . .
H34C H 0.4991 0.5431 0.9056 0.150 Uiso 1 1 calc R . .
O1W O -0.146(2) 0.903(2) 0.640(2) 0.168(10) Uiso 1 1 d . . .
H1B H -0.1340 0.9030 0.5773 0.201 Uiso 1 1 d R . .
H1A H -0.2117 0.8991 0.6716 0.201 Uiso 1 1 d R . .
N1S N 0.509(2) 0.337(2) 0.813(2) 0.119(8) Uiso 1 1 d . . .
C1S C 0.465(3) 0.273(3) 0.864(3) 0.115(10) Uiso 1 1 d . . .
C2S C 0.381(3) 0.208(3) 0.921(3) 0.134(12) Uiso 1 1 d . . .
H2S1 H 0.4171 0.1531 0.9520 0.201 Uiso 1 1 calc R . .
H2S2 H 0.3445 0.1835 0.8755 0.201 Uiso 1 1 calc R . .
H2S3 H 0.3279 0.2469 0.9726 0.201 Uiso 1 1 calc R . .

loop_
_atom_site_aniso_label
_atom_site_aniso_U_11
_atom_site_aniso_U_22
_atom_site_aniso_U_33
_atom_site_aniso_U_23
_atom_site_aniso_U_13
_atom_site_aniso_U_12
La1 0.0478(8) 0.0550(9) 0.0516(9) -0.0073(5) 0.0062(5) -0.0210(5)
Cl1 0.052(3) 0.062(4) 0.061(4) -0.005(3) 0.002(2) -0.019(3)
Cl2 0.051(3) 0.061(4) 0.084(4) -0.005(3) 0.000(3) -0.014(3)
Cl3 0.081(4) 0.086(5) 0.090(5) 0.005(4) -0.019(4) -0.023(4)
O1 0.056(8) 0.062(9) 0.045(9) -0.006(7) 0.010(7) -0.022(6)
O2 0.063(9) 0.062(9) 0.045(8) -0.004(6) 0.008(7) -0.025(7)
O3 0.060(8) 0.070(10) 0.066(10) -0.011(7) 0.012(7) -0.029(7)
O4 0.051(8) 0.092(11) 0.073(11) -0.016(8) -0.003(7) -0.039(7)
O5 0.089(12) 0.091(13) 0.088(13) 0.022(10) -0.014(10) -0.001(10)
O6 0.104(12) 0.083(11) 0.077(11) -0.006(8) -0.011(9) -0.067(10)
O7 0.085(12) 0.113(15) 0.078(12) 0.059(11) 0.009(9) 0.013(10)
O8 0.067(9) 0.102(12) 0.062(10) 0.018(9) 0.005(8) -0.021(8)
O9 0.138(17) 0.075(13) 0.137(17) 0.007(11) -0.048(14) -0.039(12)
O10 0.051(8) 0.065(10) 0.100(12) -0.011(8) 0.002(8) 0.019(7)
O12 0.18(2) 0.123(19) 0.115(19) 0.017(14) 0.000(17) -0.029(16)
O13 0.111(13) 0.069(11) 0.113(14) 0.026(10) -0.041(11) -0.044(10)
O14 0.15(2) 0.072(14) 0.22(3) -0.012(15) 0.002(19) -0.005(14)
O20 0.081(11) 0.062(10) 0.117(15) -0.006(9) 0.006(10) -0.014(8)
O21 0.070(9) 0.055(9) 0.086(11) -0.004(7) -0.001(8) -0.024(7)
N1 0.036(8) 0.074(13) 0.050(11) -0.001(9) 0.017(7) -0.022(8)
N2 0.061(10) 0.042(10) 0.062(12) -0.010(8) -0.012(9) -0.014(8)
N3 0.054(10) 0.089(14) 0.023(9) -0.004(9) 0.009(7) -0.008(9)
N4 0.035(8) 0.087(14) 0.068(13) -0.032(11) 0.015(8) -0.026(8)
N5 0.061(10) 0.058(11) 0.045(11) -0.007(8) 0.003(9) -0.025(8)
N6 0.059(11) 0.061(12) 0.074(13) -0.018(9) -0.009(10) -0.017(8)
N7 0.031(8) 0.066(11) 0.046(11) -0.005(8) -0.007(7) -0.029(7)
N8 0.034(9) 0.086(14) 0.092(16) -0.004(11) -0.015(10) -0.016(9)
C1 0.071(15) 0.063(15) 0.068(16) 0.004(11) -0.031(13) 0.001(11)
C2 0.045(11) 0.053(12) 0.034(11) -0.007(8) 0.006(9) -0.015(9)
C3 0.030(9) 0.050(12) 0.066(14) -0.017(10) -0.027(10) -0.013(8)
C4 0.050(12) 0.047(13) 0.11(2) -0.039(12) -0.015(12) -0.002(9)
C5 0.072(14) 0.046(14) 0.088(19) -0.013(12) 0.008(13) -0.017(11)
C6 0.072(14) 0.060(15) 0.066(16) 0.001(11) 0.004(12) -0.041(11)
C7 0.052(12) 0.062(15) 0.078(17) -0.006(12) 0.022(11) -0.022(10)
C8 0.067(13) 0.046(13) 0.062(15) -0.003(11) -0.005(11) -0.023(10)
C9 0.080(15) 0.053(14) 0.066(16) 0.013(12) 0.010(12) -0.026(11)
C10 0.044(11) 0.074(17) 0.065(15) 0.011(13) 0.000(10) -0.025(10)
C11 0.069(13) 0.072(16) 0.026(11) 0.010(9) 0.003(9) -0.017(11)
C12 0.059(12) 0.044(12) 0.073(17) 0.005(11) -0.026(11) -0.005(9)
C13 0.083(15) 0.074(15) 0.010(11) 0.007(10) 0.016(10) -0.026(12)
C14 0.062(14) 0.074(16) 0.065(15) -0.005(12) -0.001(11) -0.035(12)
C15 0.088(18) 0.092(18) 0.063(16) -0.020(13) -0.022(13) -0.040(15)
C16 0.066(14) 0.090(18) 0.084(18) -0.002(14) -0.035(14) -0.035(13)
C17 0.12(2) 0.045(15) 0.11(2) 0.000(14) 0.000(17) -0.020(14)
C18 0.059(12) 0.055(14) 0.051(14) -0.001(10) -0.004(10) -0.020(10)
C19 0.061(13) 0.080(17) 0.042(13) -0.001(12) -0.015(10) -0.027(11)
C20 0.030(9) 0.061(13) 0.053(13) -0.006(10) -0.025(8) -0.019(8)
C21 0.060(12) 0.050(13) 0.052(13) 0.005(9) 0.001(10) -0.009(9)
C22 0.053(12) 0.054(14) 0.087(18) -0.003(11) -0.025(12) 0.006(10)
C23 0.047(13) 0.100(19) 0.10(2) 0.005(16) -0.017(13) -0.036(12)
C24 0.042(11) 0.040(12) 0.098(19) 0.021(11) 0.000(12) -0.009(9)
C25 0.029(10) 0.072(15) 0.086(19) -0.001(12) -0.011(10) -0.013(9)
C26 0.050(12) 0.066(15) 0.065(15) 0.011(11) 0.019(11) -0.017(10)
C27 0.044(12) 0.12(2) 0.056(15) 0.004(13) -0.007(10) -0.033(12)
C28 0.036(10) 0.12(2) 0.042(13) 0.007(12) -0.001(9) -0.017(11)
C29 0.066(13) 0.042(12) 0.060(14) -0.014(9) -0.002(11) -0.010(9)
C30 0.083(16) 0.047(12) 0.032(12) 0.014(9) -0.005(11) -0.043(11)
C31 0.064(13) 0.061(15) 0.082(17) 0.020(12) -0.025(12) -0.015(11)
C32 0.069(15) 0.083(18) 0.090(19) -0.002(14) -0.016(13) -0.006(13)
C33 0.098(17) 0.056(14) 0.061(16) 0.008(11) -0.031(13) -0.003(12)
C34 0.079(17) 0.14(3) 0.09(2) 0.060(18) -0.031(15) -0.047(17)

loop_
_atom_type_symbol
_atom_type_description
_atom_type_scat_dispersion_real
_atom_type_scat_dispersion_imag
_atom_type_scat_source
C C 0.0033 0.0016 'International Tables Vol C Tables 4.2.6.8 and 6.1.1.4'
H H 0.0000 0.0000 'International Tables Vol C Tables 4.2.6.8 and 6.1.1.4'
N N 0.0061 0.0033 'International Tables Vol C Tables 4.2.6.8 and 6.1.1.4'
O O 0.0106 0.0060 'International Tables Vol C Tables 4.2.6.8 and 6.1.1.4'
Cl Cl 0.1484 0.1585 'International Tables Vol C Tables 4.2.6.8 and 6.1.1.4'
La La -0.2871 2.4523 'International Tables Vol C Tables 4.2.6.8 and 6.1.1.4'

loop_
_geom_angle_atom_site_label_1
_geom_angle_atom_site_label_2
_geom_angle_atom_site_label_3
_geom_angle
_geom_angle_site_symmetry_1
_geom_angle_site_symmetry_3
_geom_angle_publ_flag
O1 La1 O2 79.4(5) . . ?
O1 La1 O21 74.2(4) . . ?
O2 La1 O21 73.4(5) . . ?
O1 La1 O3 88.7(4) . . ?
O2 La1 O3 139.8(5) . . ?
O21 La1 O3 139.7(5) . . ?
O1 La1 O20 78.7(6) . . ?
O2 La1 O20 141.6(5) . . ?
O21 La1 O20 70.5(5) . . ?
O3 La1 O20 70.5(5) . . ?
O1 La1 N3 60.4(5) . . ?
O2 La1 N3 68.8(5) . . ?
O21 La1 N3 124.6(5) . . ?
O3 La1 N3 72.0(5) . . ?
O20 La1 N3 124.1(5) . . ?
O1 La1 N7 130.4(4) . . ?
O2 La1 N7 61.9(5) . . ?
O21 La1 N7 66.1(5) . . ?
O3 La1 N7 140.9(4) . . ?
O20 La1 N7 112.6(5) . . ?
N3 La1 N7 122.7(5) . . ?
O1 La1 N6 149.0(6) . . ?
O2 La1 N6 121.8(5) . . ?
O21 La1 N6 89.7(5) . . ?
O3 La1 N6 86.9(5) . . ?
O20 La1 N6 70.9(6) . . ?
N3 La1 N6 144.8(6) . . ?
N7 La1 N6 60.4(5) . . ?
O1 La1 N2 123.3(5) . . ?
O2 La1 N2 82.4(5) . . ?
O21 La1 N2 147.1(5) . . ?
O3 La1 N2 72.3(5) . . ?
O20 La1 N2 136.0(5) . . ?
N3 La1 N2 62.9(5) . . ?
N7 La1 N2 83.0(5) . . ?
N6 La1 N2 84.3(5) . . ?
O6 Cl1 O5 112.8(12) . . ?
O6 Cl1 O4 110.2(9) . . ?
O5 Cl1 O4 111.3(10) . . ?
O6 Cl1 O3 105.1(9) . . ?
O5 Cl1 O3 107.5(10) . . ?
O4 Cl1 O3 109.7(9) . . ?
O7 Cl2 O8 111.6(10) . . ?
O7 Cl2 O10 108.8(11) . . ?
O8 Cl2 O10 109.1(10) . . ?
O7 Cl2 O9 110.5(13) . . ?
O8 Cl2 O9 104.7(12) . . ?
O10 Cl2 O9 112.1(12) . . ?
O13 Cl3 O12 112.3(14) . . ?
O13 Cl3 O11' 112.1(18) . . ?
O12 Cl3 O11' 115(2) . . ?
O13 Cl3 O11 103(2) . . ?
O12 Cl3 O11 94(3) . . ?
O11' Cl3 O11 30(2) . . ?
O13 Cl3 O14 110.5(13) . . ?
O12 Cl3 O14 107.2(16) . . ?
O11' Cl3 O14 99(3) . . ?
O11 Cl3 O14 128(3) . . ?
C13 O1 La1 120.6(14) . . ?
C30 O2 La1 126.7(13) . . ?
Cl1 O3 La1 152.2(9) . . ?
La1 O20 H2A 134.7 . . ?
La1 O20 H2B 138.5 . . ?
H2A O20 H2B 86.7 . . ?
La1 O21 H2D 100.1 . . ?
La1 O21 H2C 125.8 . . ?
H2D O21 H2C 90.6 . . ?
N2 N1 C5 111.8(18) . . ?
N2 N1 C4 119.8(16) . . ?
C5 N1 C4 128.3(19) . . ?
N1 N2 C7 104.3(15) . . ?
N1 N2 La1 138.4(13) . . ?
C7 N2 La1 114.7(12) . . ?
C12 N3 C8 120.4(17) . . ?
C12 N3 La1 120.7(14) . . ?
C8 N3 La1 118.6(13) . . ?
C13 N4 C16 127(2) . . ?
C13 N4 C14 117(2) . . ?
C16 N4 C14 116.2(17) . . ?
N6 N5 C22 114.4(16) . . ?
N6 N5 C21 120.2(16) . . ?
C22 N5 C21 125.4(19) . . ?
N5 N6 C24 101.1(19) . . ?
N5 N6 La1 136.9(12) . . ?
C24 N6 La1 116.0(16) . . ?
C25 N7 C29 118.8(15) . . ?
C25 N7 La1 118.8(12) . . ?
C29 N7 La1 114.7(12) . . ?
C30 N8 C31 122(2) . . ?
C30 N8 C33 117.9(18) . . ?
C31 N8 C33 119.9(19) . . ?
C2 C1 C3 123(2) . 2_666 ?
C2 C1 H1 118.4 . . ?
C3 C1 H1 118.4 2_666 . ?
C1 C2 C3 119.7(18) . . ?
C1 C2 H2 120.1 . . ?
C3 C2 H2 120.1 . . ?
C2 C3 C1 117.0(16) . 2_666 ?
C2 C3 C4 120.8(19) . . ?
C1 C3 C4 122.2(19) 2_666 . ?
N1 C4 C3 117.4(19) . . ?
N1 C4 H4A 107.9 . . ?
C3 C4 H4A 107.9 . . ?
N1 C4 H4B 107.9 . . ?
C3 C4 H4B 107.9 . . ?
H4A C4 H4B 107.2 . . ?
C6 C5 N1 107.9(19) . . ?
C6 C5 H5 126.1 . . ?
N1 C5 H5 126.1 . . ?
C5 C6 C7 107(2) . . ?
C5 C6 H6 126.4 . . ?
C7 C6 H6 126.4 . . ?
C6 C7 C8 132(2) . . ?
C6 C7 N2 108.8(19) . . ?
C8 C7 N2 119.5(18) . . ?
N3 C8 C7 122.3(19) . . ?
N3 C8 C9 117.0(18) . . ?
C7 C8 C9 121(2) . . ?
C10 C9 C8 122(2) . . ?
C10 C9 H9 119.2 . . ?
C8 C9 H9 119.2 . . ?
C9 C10 C11 120(2) . . ?
C9 C10 H10 120.1 . . ?
C11 C10 H10 120.1 . . ?
C10 C11 C12 119(2) . . ?
C10 C11 H11 120.7 . . ?
C12 C11 H11 120.7 . . ?
N3 C12 C11 122.4(19) . . ?
N3 C12 C13 107.1(19) . . ?
C11 C12 C13 130(2) . . ?
O1 C13 N4 121(2) . . ?
O1 C13 C12 117(2) . . ?
N4 C13 C12 121(2) . . ?
C15 C14 N4 114.4(17) . . ?
C15 C14 H14A 108.7 . . ?
N4 C14 H14A 108.7 . . ?
C15 C14 H14B 108.7 . . ?
N4 C14 H14B 108.7 . . ?
H14A C14 H14B 107.6 . . ?
C14 C15 H15A 109.5 . . ?
C14 C15 H15B 109.5 . . ?
H15A C15 H15B 109.5 . . ?
C14 C15 H15C 109.5 . . ?
H15A C15 H15C 109.5 . . ?
H15B C15 H15C 109.5 . . ?
N4 C16 C17 112(2) . . ?
N4 C16 H16A 109.2 . . ?
C17 C16 H16A 109.1 . . ?
N4 C16 H16B 109.1 . . ?
C17 C16 H16B 109.2 . . ?
H16A C16 H16B 107.9 . . ?
C16 C17 H17A 109.5 . . ?
C16 C17 H17B 109.5 . . ?
H17A C17 H17B 109.5 . . ?
C16 C17 H17C 109.5 . . ?
H17A C17 H17C 109.5 . . ?
H17B C17 H17C 109.5 . . ?
C20 C18 C19 121.3(19) 2_566 . ?
C20 C18 H18 119.4 2_566 . ?
C19 C18 H18 119.4 . . ?
C18 C19 C20 120.7(19) . . ?
C18 C19 H19 119.6 . . ?
C20 C19 H19 119.6 . . ?
C18 C20 C19 118.0(18) 2_566 . ?
C18 C20 C21 120.9(18) 2_566 . ?
C19 C20 C21 121.0(18) . . ?
N5 C21 C20 110.7(15) . . ?
N5 C21 H21A 109.5 . . ?
C20 C21 H21A 109.5 . . ?
N5 C21 H21B 109.5 . . ?
C20 C21 H21B 109.5 . . ?
H21A C21 H21B 108.1 . . ?
N5 C22 C23 105(2) . . ?
N5 C22 H22 127.5 . . ?
C23 C22 H22 127.5 . . ?
C24 C23 C22 104(2) . . ?
C24 C23 H23 127.9 . . ?
C22 C23 H23 127.9 . . ?
C23 C24 N6 115(2) . . ?
C23 C24 C25 128.4(18) . . ?
N6 C24 C25 116(2) . . ?
N7 C25 C26 127(2) . . ?
N7 C25 C24 116.5(17) . . ?
C26 C25 C24 116(2) . . ?
C27 C26 C25 113(2) . . ?
C27 C26 H26 123.5 . . ?
C25 C26 H26 123.5 . . ?
C26 C27 C28 124.4(18) . . ?
C26 C27 H27 117.8 . . ?
C28 C27 H27 117.8 . . ?
C29 C28 C27 114.3(19) . . ?
C29 C28 H28 122.8 . . ?
C27 C28 H28 122.8 . . ?
N7 C29 C28 122(2) . . ?
N7 C29 C30 116.1(18) . . ?
C28 C29 C30 121(2) . . ?
O2 C30 N8 120.0(17) . . ?
O2 C30 C29 114(2) . . ?
N8 C30 C29 126(2) . . ?
N8 C31 C32 110.7(18) . . ?
N8 C31 H31A 109.5 . . ?
C32 C31 H31A 109.5 . . ?
N8 C31 H31B 109.5 . . ?
C32 C31 H31B 109.5 . . ?
H31A C31 H31B 108.1 . . ?
C31 C32 H32A 109.5 . . ?
C31 C32 H32B 109.5 . . ?
H32A C32 H32B 109.5 . . ?
C31 C32 H32C 109.5 . . ?
H32A C32 H32C 109.5 . . ?
H32B C32 H32C 109.5 . . ?
C34 C33 N8 116(2) . . ?
C34 C33 H33A 108.3 . . ?
N8 C33 H33A 108.3 . . ?
C34 C33 H33B 108.3 . . ?
N8 C33 H33B 108.3 . . ?
H33A C33 H33B 107.4 . . ?
C33 C34 H34A 109.5 . . ?
C33 C34 H34B 109.5 . . ?
H34A C34 H34B 109.5 . . ?
C33 C34 H34C 109.5 . . ?
H34A C34 H34C 109.5 . . ?
H34B C34 H34C 109.5 . . ?
H1B O1W H1A 114.5 . . ?
N1S C1S C2S 163(4) . . ?
C1S C2S H2S1 109.5 . . ?
C1S C2S H2S2 109.5 . . ?
H2S1 C2S H2S2 109.5 . . ?
C1S C2S H2S3 109.5 . . ?
H2S1 C2S H2S3 109.5 . . ?
H2S2 C2S H2S3 109.5 . . ?

loop_
_geom_bond_atom_site_label_1
_geom_bond_atom_site_label_2
_geom_bond_distance
_geom_bond_site_symmetry_2
_geom_bond_publ_flag
La1 O1 2.440(14) . ?
La1 O2 2.465(15) . ?
La1 O21 2.550(13) . ?
La1 O3 2.558(12) . ?
La1 O20 2.617(19) . ?
La1 N3 2.641(16) . ?
La1 N7 2.663(14) . ?
La1 N6 2.674(19) . ?
La1 N2 2.732(16) . ?
Cl1 O6 1.398(14) . ?
Cl1 O5 1.414(18) . ?
Cl1 O4 1.420(17) . ?
Cl1 O3 1.446(13) . ?
Cl2 O7 1.397(19) . ?
Cl2 O8 1.403(15) . ?
Cl2 O10 1.414(14) . ?
Cl2 O9 1.431(19) . ?
Cl3 O13 1.394(16) . ?
Cl3 O12 1.41(2) . ?
Cl3 O11' 1.42(3) . ?
Cl3 O11 1.43(3) . ?
Cl3 O14 1.46(2) . ?
O1 C13 1.21(2) . ?
O2 C30 1.26(3) . ?
O20 H2A 0.8500 . ?
O20 H2B 0.8501 . ?
O21 H2D 0.8500 . ?
O21 H2C 0.8501 . ?
N1 N2 1.31(2) . ?
N1 C5 1.36(3) . ?
N1 C4 1.41(3) . ?
N2 C7 1.42(3) . ?
N3 C12 1.31(3) . ?
N3 C8 1.36(3) . ?
N4 C13 1.31(3) . ?
N4 C16 1.48(3) . ?
N4 C14 1.50(3) . ?
N5 N6 1.33(2) . ?
N5 C22 1.37(3) . ?
N5 C21 1.50(2) . ?
N6 C24 1.37(3) . ?
N7 C25 1.28(3) . ?
N7 C29 1.35(3) . ?
N8 C30 1.31(3) . ?
N8 C31 1.45(3) . ?
N8 C33 1.51(3) . ?
C1 C2 1.32(3) . ?
C1 C3 1.38(3) 2_666 ?
C1 H1 0.9500 . ?
C2 C3 1.36(3) . ?
C2 H2 0.9500 . ?
C3 C1 1.38(3) 2_666 ?
C3 C4 1.52(3) . ?
C4 H4A 0.9900 . ?
C4 H4B 0.9900 . ?
C5 C6 1.34(3) . ?
C5 H5 0.9500 . ?
C6 C7 1.36(3) . ?
C6 H6 0.9500 . ?
C7 C8 1.38(3) . ?
C8 C9 1.45(3) . ?
C9 C10 1.33(3) . ?
C9 H9 0.9500 . ?
C10 C11 1.35(3) . ?
C10 H10 0.9500 . ?
C11 C12 1.41(3) . ?
C11 H11 0.9500 . ?
C12 C13 1.52(3) . ?
C14 C15 1.48(3) . ?
C14 H14A 0.9900 . ?
C14 H14B 0.9900 . ?
C15 H15A 0.9800 . ?
C15 H15B 0.9800 . ?
C15 H15C 0.9800 . ?
C16 C17 1.52(4) . ?
C16 H16A 0.9900 . ?
C16 H16B 0.9900 . ?
C17 H17A 0.9800 . ?
C17 H17B 0.9800 . ?
C17 H17C 0.9800 . ?
C18 C20 1.34(3) 2_566 ?
C18 C19 1.37(3) . ?
C18 H18 0.9500 . ?
C19 C20 1.37(3) . ?
C19 H19 0.9500 . ?
C20 C18 1.34(3) 2_566 ?
C20 C21 1.52(3) . ?
C21 H21A 0.9900 . ?
C21 H21B 0.9900 . ?
C22 C23 1.40(3) . ?
C22 H22 0.9500 . ?
C23 C24 1.34(3) . ?
C23 H23 0.9500 . ?
C24 C25 1.50(3) . ?
C25 C26 1.43(3) . ?
C26 C27 1.34(3) . ?
C26 H26 0.9500 . ?
C27 C28 1.44(3) . ?
C27 H27 0.9500 . ?
C28 C29 1.42(3) . ?
C28 H28 0.9500 . ?
C29 C30 1.46(3) . ?
C31 C32 1.59(3) . ?
C31 H31A 0.9900 . ?
C31 H31B 0.9900 . ?
C32 H32A 0.9800 . ?
C32 H32B 0.9800 . ?
C32 H32C 0.9800 . ?
C33 C34 1.42(3) . ?
C33 H33A 0.9900 . ?
C33 H33B 0.9900 . ?
C34 H34A 0.9800 . ?
C34 H34B 0.9800 . ?
C34 H34C 0.9800 . ?
O1W H1B 0.8494 . ?
O1W H1A 0.8500 . ?
N1S C1S 1.20(4) . ?
C1S C2S 1.50(5) . ?
C2S H2S1 0.9800 . ?
C2S H2S2 0.9800 . ?
C2S H2S3 0.9800 . ?

loop_
_geom_hbond_atom_site_label_D
_geom_hbond_atom_site_label_H
_geom_hbond_atom_site_label_A
_geom_hbond_distance_DH
_geom_hbond_distance_HA
_geom_hbond_distance_DA
_geom_hbond_angle_DHA
_geom_hbond_site_symmetry_A
O20 H2A O1W 0.85 1.88 2.73(4) 179.4 .
O20 H2B O9 0.85 1.99 2.80(2) 159.3 1_565
O21 H2D O7 0.85 2.25 2.96(2) 142.3 1_565
O21 H2C O11 0.85 1.98 2.83(4) 177.8 2_666
O21 H2C O11' 0.85 2.06 2.88(4) 161.0 2_666
O1W H1B O9 0.85 2.64 3.49(4) 179.3 2_566
O1W H1A O14 0.85 2.09 2.94(4) 179.6 2_566

loop_
_geom_torsion_atom_site_label_1
_geom_torsion_atom_site_label_2
_geom_torsion_atom_site_label_3
_geom_torsion_atom_site_label_4
_geom_torsion
_geom_torsion_site_symmetry_1
_geom_torsion_site_symmetry_2
_geom_torsion_site_symmetry_3
_geom_torsion_site_symmetry_4
_geom_torsion_publ_flag
O2 La1 O1 C13 -43.3(13) . . . . ?
O21 La1 O1 C13 -118.8(14) . . . . ?
O3 La1 O1 C13 98.1(14) . . . . ?
O20 La1 O1 C13 168.5(14) . . . . ?
N3 La1 O1 C13 28.2(13) . . . . ?
N7 La1 O1 C13 -81.2(15) . . . . ?
N6 La1 O1 C13 179.9(13) . . . . ?
N2 La1 O1 C13 30.3(15) . . . . ?
O1 La1 O2 C30 -157.1(15) . . . . ?
O21 La1 O2 C30 -80.5(14) . . . . ?
O3 La1 O2 C30 127.8(14) . . . . ?
O20 La1 O2 C30 -100.8(15) . . . . ?
N3 La1 O2 C30 140.7(15) . . . . ?
N7 La1 O2 C30 -9.2(13) . . . . ?
N6 La1 O2 C30 -1.6(16) . . . . ?
N2 La1 O2 C30 76.9(14) . . . . ?
O6 Cl1 O3 La1 -157(2) . . . . ?
O5 Cl1 O3 La1 82(2) . . . . ?
O4 Cl1 O3 La1 -39(2) . . . . ?
O1 La1 O3 Cl1 -14(2) . . . . ?
O2 La1 O3 Cl1 58(2) . . . . ?
O21 La1 O3 Cl1 -77(2) . . . . ?
O20 La1 O3 Cl1 -92(2) . . . . ?
N3 La1 O3 Cl1 45(2) . . . . ?
N7 La1 O3 Cl1 165.2(18) . . . . ?
N6 La1 O3 Cl1 -163(2) . . . . ?
N2 La1 O3 Cl1 112(2) . . . . ?
C5 N1 N2 C7 -2(2) . . . . ?
C4 N1 N2 C7 -177.5(18) . . . . ?
C5 N1 N2 La1 -161.5(16) . . . . ?
C4 N1 N2 La1 23(3) . . . . ?
O1 La1 N2 N1 167.9(15) . . . . ?
O2 La1 N2 N1 -120.1(17) . . . . ?
O21 La1 N2 N1 -78(2) . . . . ?
O3 La1 N2 N1 91.6(17) . . . . ?
O20 La1 N2 N1 57.9(19) . . . . ?
N3 La1 N2 N1 170.0(18) . . . . ?
N7 La1 N2 N1 -57.6(17) . . . . ?
N6 La1 N2 N1 3.1(17) . . . . ?
O1 La1 N2 C7 9.7(15) . . . . ?
O2 La1 N2 C7 81.7(14) . . . . ?
O21 La1 N2 C7 124.2(14) . . . . ?
O3 La1 N2 C7 -66.6(14) . . . . ?
O20 La1 N2 C7 -100.3(15) . . . . ?
N3 La1 N2 C7 11.8(13) . . . . ?
N7 La1 N2 C7 144.2(14) . . . . ?
N6 La1 N2 C7 -155.1(14) . . . . ?
O1 La1 N3 C12 -6.5(13) . . . . ?
O2 La1 N3 C12 83.1(15) . . . . ?
O21 La1 N3 C12 33.0(16) . . . . ?
O3 La1 N3 C12 -105.6(15) . . . . ?
O20 La1 N3 C12 -55.6(16) . . . . ?
N7 La1 N3 C12 114.9(14) . . . . ?
N6 La1 N3 C12 -161.4(14) . . . . ?
N2 La1 N3 C12 175.4(16) . . . . ?
O1 La1 N3 C8 166.8(16) . . . . ?
O2 La1 N3 C8 -103.5(15) . . . . ?
O21 La1 N3 C8 -153.7(13) . . . . ?
O3 La1 N3 C8 67.7(14) . . . . ?
O20 La1 N3 C8 117.7(14) . . . . ?
N7 La1 N3 C8 -71.8(15) . . . . ?
N6 La1 N3 C8 11.9(19) . . . . ?
N2 La1 N3 C8 -11.2(14) . . . . ?
C22 N5 N6 C24 -4(2) . . . . ?
C21 N5 N6 C24 175.3(17) . . . . ?
C22 N5 N6 La1 145.1(15) . . . . ?
C21 N5 N6 La1 -35(3) . . . . ?
O1 La1 N6 N5 -53(2) . . . . ?
O2 La1 N6 N5 179.5(17) . . . . ?
O21 La1 N6 N5 -110.4(18) . . . . ?
O3 La1 N6 N5 29.5(18) . . . . ?
O20 La1 N6 N5 -41.0(18) . . . . ?
N3 La1 N6 N5 81(2) . . . . ?
N7 La1 N6 N5 -173(2) . . . . ?
N2 La1 N6 N5 102.0(19) . . . . ?
O1 La1 N6 C24 93.6(16) . . . . ?
O2 La1 N6 C24 -34.1(16) . . . . ?
O21 La1 N6 C24 36.0(15) . . . . ?
O3 La1 N6 C24 175.9(15) . . . . ?
O20 La1 N6 C24 105.4(15) . . . . ?
N3 La1 N6 C24 -132.1(14) . . . . ?
N7 La1 N6 C24 -26.4(13) . . . . ?
N2 La1 N6 C24 -111.6(15) . . . . ?
O1 La1 N7 C25 -114.6(14) . . . . ?
O2 La1 N7 C25 -157.8(16) . . . . ?
O21 La1 N7 C25 -74.7(15) . . . . ?
O3 La1 N7 C25 66.4(17) . . . . ?
O20 La1 N7 C25 -20.2(16) . . . . ?
N3 La1 N7 C25 168.4(14) . . . . ?
N6 La1 N7 C25 29.6(14) . . . . ?
N2 La1 N7 C25 117.0(15) . . . . ?
O1 La1 N7 C29 34.6(16) . . . . ?
O2 La1 N7 C29 -8.7(12) . . . . ?
O21 La1 N7 C29 74.5(13) . . . . ?
O3 La1 N7 C29 -144.4(12) . . . . ?
O20 La1 N7 C29 129.0(13) . . . . ?
N3 La1 N7 C29 -42.5(15) . . . . ?
N6 La1 N7 C29 178.7(15) . . . . ?
N2 La1 N7 C29 -93.8(14) . . . . ?
C3 C1 C2 C3 -2(3) 2_666 . . . ?
C1 C2 C3 C1 2(3) . . . 2_666 ?
C1 C2 C3 C4 179.5(18) . . . . ?
N2 N1 C4 C3 78(2) . . . . ?
C5 N1 C4 C3 -97(2) . . . . ?
C2 C3 C4 N1 17(3) . . . . ?
C1 C3 C4 N1 -165.1(19) 2_666 . . . ?
N2 N1 C5 C6 1(3) . . . . ?
C4 N1 C5 C6 176(2) . . . . ?
N1 C5 C6 C7 0(3) . . . . ?
C5 C6 C7 C8 178(2) . . . . ?
C5 C6 C7 N2 -1(3) . . . . ?
N1 N2 C7 C6 2(2) . . . . ?
La1 N2 C7 C6 167.3(14) . . . . ?
N1 N2 C7 C8 -178(2) . . . . ?
La1 N2 C7 C8 -13(3) . . . . ?
C12 N3 C8 C7 -176(2) . . . . ?
La1 N3 C8 C7 10(3) . . . . ?
C12 N3 C8 C9 5(3) . . . . ?
La1 N3 C8 C9 -168.8(15) . . . . ?
C6 C7 C8 N3 -178(2) . . . . ?
N2 C7 C8 N3 2(3) . . . . ?
C6 C7 C8 C9 1(4) . . . . ?
N2 C7 C8 C9 -179(2) . . . . ?
N3 C8 C9 C10 -4(3) . . . . ?
C7 C8 C9 C10 177(2) . . . . ?
C8 C9 C10 C11 4(3) . . . . ?
C9 C10 C11 C12 -4(3) . . . . ?
C8 N3 C12 C11 -5(3) . . . . ?
La1 N3 C12 C11 168.2(15) . . . . ?
C8 N3 C12 C13 177.4(18) . . . . ?
La1 N3 C12 C13 -9(2) . . . . ?
C10 C11 C12 N3 5(3) . . . . ?
C10 C11 C12 C13 -179(2) . . . . ?
La1 O1 C13 N4 139.1(16) . . . . ?
La1 O1 C13 C12 -47(2) . . . . ?
C16 N4 C13 O1 -174.5(19) . . . . ?
C14 N4 C13 O1 0(3) . . . . ?
C16 N4 C13 C12 12(3) . . . . ?
C14 N4 C13 C12 -174.3(18) . . . . ?
N3 C12 C13 O1 35(3) . . . . ?
C11 C12 C13 O1 -142(2) . . . . ?
N3 C12 C13 N4 -150.9(19) . . . . ?
C11 C12 C13 N4 32(3) . . . . ?
C13 N4 C14 C15 75(2) . . . . ?
C16 N4 C14 C15 -111(2) . . . . ?
C13 N4 C16 C17 -115(2) . . . . ?
C14 N4 C16 C17 71(2) . . . . ?
C20 C18 C19 C20 2(3) 2_566 . . . ?
C18 C19 C20 C18 -2(3) . . . 2_566 ?
C18 C19 C20 C21 -179.0(18) . . . . ?
N6 N5 C21 C20 -95(2) . . . . ?
C22 N5 C21 C20 85(2) . . . . ?
C18 C20 C21 N5 -67(2) 2_566 . . . ?
C19 C20 C21 N5 110(2) . . . . ?
N6 N5 C22 C23 5(2) . . . . ?
C21 N5 C22 C23 -174.6(19) . . . . ?
N5 C22 C23 C24 -3(2) . . . . ?
C22 C23 C24 N6 1(3) . . . . ?
C22 C23 C24 C25 -179(2) . . . . ?
N5 N6 C24 C23 2(3) . . . . ?
La1 N6 C24 C23 -155.2(18) . . . . ?
N5 N6 C24 C25 -178.1(17) . . . . ?
La1 N6 C24 C25 25(2) . . . . ?
C29 N7 C25 C26 -4(3) . . . . ?
La1 N7 C25 C26 143.9(18) . . . . ?
C29 N7 C25 C24 -177.3(17) . . . . ?
La1 N7 C25 C24 -29(2) . . . . ?
C23 C24 C25 N7 -178(2) . . . . ?
N6 C24 C25 N7 3(3) . . . . ?
C23 C24 C25 C26 8(4) . . . . ?
N6 C24 C25 C26 -171.4(19) . . . . ?
N7 C25 C26 C27 4(3) . . . . ?
C24 C25 C26 C27 178(2) . . . . ?
C25 C26 C27 C28 1(4) . . . . ?
C26 C27 C28 C29 -6(4) . . . . ?
C25 N7 C29 C28 -2(3) . . . . ?
La1 N7 C29 C28 -150.7(17) . . . . ?
C25 N7 C29 C30 172.4(18) . . . . ?
La1 N7 C29 C30 23(2) . . . . ?
C27 C28 C29 N7 6(3) . . . . ?
C27 C28 C29 C30 -168(2) . . . . ?
La1 O2 C30 N8 -153.5(14) . . . . ?
La1 O2 C30 C29 24(2) . . . . ?
C31 N8 C30 O2 173.7(17) . . . . ?
C33 N8 C30 O2 -10(3) . . . . ?
C31 N8 C30 C29 -4(3) . . . . ?
C33 N8 C30 C29 172.9(17) . . . . ?
N7 C29 C30 O2 -31(2) . . . . ?
C28 C29 C30 O2 143(2) . . . . ?
N7 C29 C30 N8 146.8(19) . . . . ?
C28 C29 C30 N8 -39(3) . . . . ?
C30 N8 C31 C32 -137(2) . . . . ?
C33 N8 C31 C32 46(3) . . . . ?
C30 N8 C33 C34 85(3) . . . . ?
C31 N8 C33 C34 -98(3) . . . . ?
